data_4127397
loop_
_publ_author_name
'Ghorai, Samir'
'Chirke, Sahadev Shrihari'
'Xu, Wen-Bin'
'Chen, Jia-Feng'
'Li, Changkun'

_publ_section_title
;
 Cobalt-Catalyzed Regio- and Enantioselective Allylic Amination.
;
_journal_issue 29
_journal_name_full 'Journal of the American Chemical Society'
_journal_page_first 11430
_journal_page_last 11434
_journal_paper_doi 10.1021/jacs.9b06035
_journal_volume 141
_journal_year 2019
_chemical_absolute_configuration ad
_chemical_formula_moiety 'C35 H41 Co N4 O3 P, 2(B F4)'
_chemical_formula_sum 'C35 H41 B2 Co F8 N4 O3 P'
_chemical_formula_weight 829.24
_space_group_crystal_system triclinic
_space_group_IT_number 1
_space_group_name_Hall 'P 1'
_space_group_name_H-M_alt 'P 1'
_symmetry_space_group_name_Hall 'P 1'
_symmetry_space_group_name_H-M 'P 1'
_atom_sites_solution_hydrogens geom
_audit_creation_method SHELXL-2016/6
_cell_angle_alpha 112.897(14)
_cell_angle_beta 98.386(15)
_cell_angle_gamma 93.96(2)
_cell_formula_units_Z 1
_cell_length_a 9.7764(18)
_cell_length_b 10.020(2)
_cell_length_c 10.928(2)
_cell_measurement_reflns_used 9929
_cell_measurement_temperature 223(2)
_cell_measurement_theta_max 68.17
_cell_measurement_theta_min 4.47
_cell_volume 966.3(3)
_computing_structure_refinement 'SHELXL-2016/6 (Sheldrick, 2016)'
_computing_structure_solution 'SHELXT 2014/5 (Sheldrick, 2014)'
_diffrn_ambient_temperature 223(2)
_diffrn_measured_fraction_theta_full 0.987
_diffrn_measured_fraction_theta_max 0.987
_diffrn_measurement_device_type 'Bruker APEX-II CCD'
_diffrn_measurement_method '\f and \w scans'
_diffrn_radiation_type CuK\a
_diffrn_radiation_wavelength 1.54178
_diffrn_reflns_av_R_equivalents 0.0310
_diffrn_reflns_av_unetI/netI 0.0535
_diffrn_reflns_Laue_measured_fraction_full 0.987
_diffrn_reflns_Laue_measured_fraction_max 0.987
_diffrn_reflns_limit_h_max 11
_diffrn_reflns_limit_h_min -11
_diffrn_reflns_limit_k_max 11
_diffrn_reflns_limit_k_min -11
_diffrn_reflns_limit_l_max 12
_diffrn_reflns_limit_l_min -12
_diffrn_reflns_number 15109
_diffrn_reflns_point_group_measured_fraction_full 0.987
_diffrn_reflns_point_group_measured_fraction_max 0.987
_diffrn_reflns_theta_full 63.775
_diffrn_reflns_theta_max 63.775
_diffrn_reflns_theta_min 4.472
_exptl_absorpt_coefficient_mu 4.567
_exptl_crystal_colour colorless
_exptl_crystal_density_diffrn 1.425
_exptl_crystal_description block
_exptl_crystal_F_000 427
_exptl_crystal_size_max 0.240
_exptl_crystal_size_mid 0.220
_exptl_crystal_size_min 0.200
_exptl_transmission_factor_max 0.7531
_exptl_transmission_factor_min 0.6060
_refine_diff_density_max 0.482
_refine_diff_density_min -0.298
_refine_diff_density_rms 0.053
_refine_ls_abs_structure_details
;
 Refined as an inversion twin.
;
_refine_ls_abs_structure_Flack 0.031(5)
_refine_ls_extinction_method none
_refine_ls_goodness_of_fit_ref 1.009
_refine_ls_hydrogen_treatment constr
_refine_ls_matrix_type full
_refine_ls_number_parameters 495
_refine_ls_number_reflns 5017
_refine_ls_number_restraints 3
_refine_ls_restrained_S_all 1.009
_refine_ls_R_factor_all 0.0420
_refine_ls_R_factor_gt 0.0400
_refine_ls_shift/su_max 0.002
_refine_ls_shift/su_mean 0.000
_refine_ls_structure_factor_coef Fsqd
_refine_ls_weighting_details 'w=1/[\s^2^(Fo^2^)+(0.0617P)^2^+0.5830P] where P=(Fo^2^+2Fc^2^)/3'
_refine_ls_weighting_scheme calc
_refine_ls_wR_factor_gt 0.1054
_refine_ls_wR_factor_ref 0.1100
_reflns_Friedel_coverage 1.000
_reflns_Friedel_fraction_full 0.987
_reflns_Friedel_fraction_max 0.987
_reflns_number_gt 4841
_reflns_number_total 5017
_reflns_threshold_expression 'I > 2\s(I)'
_cod_data_source_file ja9b06035_si_003.cif
_cod_data_source_block L9Co(ACN)2(BF4)2
_cod_original_cell_volume 966.2(4)
_cod_database_code 4127397
_shelx_shelxl_version_number 2016/6
_shelx_space_group_comment
;
The symmetry employed for this shelxl refinement is uniquely defined
by the following loop, which should always be used as a source of
symmetry information in preference to the above space-group names.
They are only intended as comments.
;
_shelx_estimated_absorpt_t_min 0.407
_shelx_estimated_absorpt_t_max 0.462

loop_
_space_group_symop_operation_xyz
'x, y, z'

loop_
_atom_site_label
_atom_site_type_symbol
_atom_site_fract_x
_atom_site_fract_y
_atom_site_fract_z
_atom_site_U_iso_or_equiv
_atom_site_adp_type
_atom_site_occupancy
_atom_site_site_symmetry_order
_atom_site_calc_flag
_atom_site_refinement_flags_posn
_atom_site_refinement_flags_adp
Co1 Co 0.52878(8) 0.45574(8) 0.34951(7) 0.0257(2) Uani 1 1 d . .
C1 C 0.3043(5) 0.1499(5) 0.2401(5) 0.0278(10) Uani 1 1 d . .
N1 N 0.3436(5) 0.5299(5) 0.3034(4) 0.0291(9) Uani 1 1 d . .
O1 O 0.1357(4) 0.6086(4) 0.3219(4) 0.0370(9) Uani 1 1 d . .
F1 F 0.2886(7) 1.0664(5) 0.7105(5) 0.0872(17) Uani 1 1 d . .
B1 B 0.2222(8) 0.9376(8) 0.6096(7) 0.0453(16) Uani 1 1 d . .
P1 P 0.40945(12) 0.29398(13) 0.39005(12) 0.0262(3) Uani 1 1 d . .
F3 F 0.1244(6) 0.8741(5) 0.6573(6) 0.0865(17) Uani 1 1 d . .
O3 O 0.7753(5) 0.0103(6) 0.6732(5) 0.0574(12) Uani 1 1 d . .
C3 C 0.1033(6) -0.0337(6) 0.1342(6) 0.0385(13) Uani 1 1 d . .
H3 H 0.022899 -0.085071 0.141547 0.046 Uiso 1 1 calc R U
B2 B 0.8025(9) 0.5984(11) 0.9390(9) 0.062(2) Uani 1 1 d . .
F2 F 0.1554(5) 0.9658(5) 0.5033(4) 0.0649(11) Uani 1 1 d . .
O2 O 0.5143(4) 0.1076(5) -0.0184(4) 0.0442(10) Uani 1 1 d . .
C2 C 0.1849(6) 0.0731(6) 0.2486(6) 0.0344(12) Uani 1 1 d . .
H2 H 0.159508 0.094160 0.333212 0.041 Uiso 1 1 calc R U
N2 N 0.5480(5) 0.3042(5) 0.1770(4) 0.0290(10) Uani 1 1 d . .
F5 F 0.8060(14) 0.7393(11) 1.0185(10) 0.199(5) Uani 1 1 d . .
C5 C 0.2571(6) 0.0072(6) -0.0029(6) 0.0376(12) Uani 1 1 d . .
H5 H 0.281025 -0.015372 -0.088322 0.045 Uiso 1 1 calc R U
N5 N 0.5490(5) 0.5904(5) 0.5370(5) 0.0338(11) Uani 1 1 d . .
F4 F 0.3154(4) 0.8407(5) 0.5632(5) 0.0684(12) Uani 1 1 d . .
N4 N 0.6568(5) 0.6039(5) 0.3298(5) 0.0331(11) Uani 1 1 d . .
C4 C 0.1383(6) -0.0665(6) 0.0078(6) 0.0398(13) Uani 1 1 d . .
H4 H 0.081234 -0.138649 -0.069930 0.048 Uiso 1 1 calc R U
F7 F 0.6826(11) 0.5259(11) 0.9298(15) 0.189(5) Uani 1 1 d . .
C7 C 0.4702(6) 0.1840(6) 0.0962(5) 0.0300(11) Uani 1 1 d . .
F6 F 0.7955(11) 0.5919(10) 0.8127(8) 0.141(3) Uani 1 1 d . .
C6 C 0.3427(6) 0.1155(6) 0.1120(5) 0.0300(11) Uani 1 1 d . .
F8 F 0.9027(18) 0.533(3) 0.959(2) 0.356(13) Uani 1 1 d . .
C8 C 0.6347(7) 0.1973(7) -0.0238(6) 0.0465(15) Uani 1 1 d . .
H8A H 0.609583 0.243300 -0.086830 0.056 Uiso 1 1 calc R U
H8B H 0.709813 0.138873 -0.051726 0.056 Uiso 1 1 calc R U
C9 C 0.6780(6) 0.3110(6) 0.1200(6) 0.0344(12) Uani 1 1 d . .
H9 H 0.698742 0.408805 0.119362 0.041 Uiso 1 1 calc R U
C10 C 0.8024(6) 0.2818(6) 0.2071(6) 0.0397(13) Uani 1 1 d . .
H10 H 0.817004 0.360714 0.299123 0.048 Uiso 1 1 calc R U
C11 C 0.7792(8) 0.1375(8) 0.2208(9) 0.0579(18) Uani 1 1 d . .
H11A H 0.772850 0.057452 0.133241 0.087 Uiso 1 1 calc R U
H11B H 0.693178 0.131017 0.253815 0.087 Uiso 1 1 calc R U
H11C H 0.856735 0.131602 0.284044 0.087 Uiso 1 1 calc R U
C12 C 0.9346(7) 0.2936(8) 0.1497(8) 0.0529(17) Uani 1 1 d . .
H12A H 0.928125 0.210913 0.063800 0.079 Uiso 1 1 calc R U
H12B H 1.015569 0.293485 0.212594 0.079 Uiso 1 1 calc R U
H12C H 0.943790 0.383705 0.136265 0.079 Uiso 1 1 calc R U
C13 C 0.2784(6) 0.3752(6) 0.4859(5) 0.0300(11) Uani 1 1 d . .
C14 C 0.2448(6) 0.3293(6) 0.5845(6) 0.0368(12) Uani 1 1 d . .
H14 H 0.294611 0.261392 0.605110 0.044 Uiso 1 1 calc R U
C15 C 0.1377(7) 0.3841(8) 0.6523(6) 0.0474(15) Uani 1 1 d . .
H15 H 0.114993 0.352211 0.718114 0.057 Uiso 1 1 calc R U
C16 C 0.0644(7) 0.4847(7) 0.6239(6) 0.0455(15) Uani 1 1 d . .
H16 H -0.007938 0.521051 0.669990 0.055 Uiso 1 1 calc R U
C19 C 0.2350(5) 0.5369(5) 0.3571(5) 0.0295(11) Uani 1 1 d . .
C18 C 0.2047(5) 0.4788(6) 0.4569(5) 0.0289(11) Uani 1 1 d . .
C17 C 0.0977(6) 0.5315(7) 0.5283(6) 0.0391(13) Uani 1 1 d . .
H17 H 0.047680 0.600551 0.509890 0.047 Uiso 1 1 calc R U
C20 C 0.1886(6) 0.6679(6) 0.2337(6) 0.0384(13) Uani 1 1 d . .
H20A H 0.198581 0.774966 0.274025 0.046 Uiso 1 1 calc R U
H20B H 0.125641 0.631459 0.145665 0.046 Uiso 1 1 calc R U
C21 C 0.3304(6) 0.6152(6) 0.2185(5) 0.0330(11) Uani 1 1 d . .
H21 H 0.403452 0.701678 0.259743 0.040 Uiso 1 1 calc R U
C22 C 0.3496(6) 0.5260(7) 0.0736(6) 0.0401(13) Uani 1 1 d . .
H22 H 0.442023 0.491900 0.078816 0.048 Uiso 1 1 calc R U
C23 C 0.3507(9) 0.6248(9) -0.0032(8) 0.0597(19) Uani 1 1 d . .
H23A H 0.373269 0.571529 -0.091414 0.090 Uiso 1 1 calc R U
H23B H 0.420206 0.710233 0.047284 0.090 Uiso 1 1 calc R U
H23C H 0.259426 0.655496 -0.014229 0.090 Uiso 1 1 calc R U
C24 C 0.2402(8) 0.3921(7) 0.0002(6) 0.0491(15) Uani 1 1 d . .
H24A H 0.269009 0.327193 -0.081116 0.074 Uiso 1 1 calc R U
H24B H 0.151620 0.422078 -0.023949 0.074 Uiso 1 1 calc R U
H24C H 0.230085 0.341488 0.058774 0.074 Uiso 1 1 calc R U
C25 C 0.5159(6) 0.2052(6) 0.4772(5) 0.0312(11) Uani 1 1 d . .
C26 C 0.4837(6) 0.0615(6) 0.4583(7) 0.0412(13) Uani 1 1 d . .
H26 H 0.400947 0.005459 0.399983 0.049 Uiso 1 1 calc R U
C27 C 0.5727(7) -0.0004(7) 0.5248(7) 0.0480(15) Uani 1 1 d . .
H27 H 0.550018 -0.098497 0.511276 0.058 Uiso 1 1 calc R U
C28 C 0.6937(6) 0.0798(7) 0.6103(6) 0.0401(13) Uani 1 1 d . .
C29 C 0.7289(7) 0.2243(7) 0.6313(7) 0.0497(15) Uani 1 1 d . .
H29 H 0.811227 0.280043 0.690578 0.060 Uiso 1 1 calc R U
C30 C 0.6397(7) 0.2851(7) 0.5627(7) 0.0474(15) Uani 1 1 d . .
H30 H 0.663548 0.382390 0.574382 0.057 Uiso 1 1 calc R U
C31 C 0.9097(8) 0.0873(11) 0.7508(8) 0.066(2) Uani 1 1 d . .
H31A H 0.966420 0.105714 0.691721 0.099 Uiso 1 1 calc R U
H31B H 0.955452 0.028546 0.792543 0.099 Uiso 1 1 calc R U
H31C H 0.897923 0.179621 0.820475 0.099 Uiso 1 1 calc R U
C32 C 0.7392(6) 0.6944(6) 0.3370(6) 0.0370(12) Uani 1 1 d . .
C33 C 0.8449(8) 0.8079(8) 0.3444(9) 0.063(2) Uani 1 1 d . .
H33A H 0.888023 0.772097 0.265284 0.095 Uiso 1 1 calc R U
H33B H 0.915391 0.834134 0.425259 0.095 Uiso 1 1 calc R U
H33C H 0.801813 0.893308 0.347766 0.095 Uiso 1 1 calc R U
C34 C 0.5520(7) 0.6753(6) 0.6416(6) 0.0380(13) Uani 1 1 d . .
C35 C 0.5506(10) 0.7857(9) 0.7745(7) 0.065(2) Uani 1 1 d . .
H35A H 0.517604 0.871398 0.766003 0.097 Uiso 1 1 calc R U
H35B H 0.644317 0.812525 0.828015 0.097 Uiso 1 1 calc R U
H35C H 0.488961 0.747412 0.818707 0.097 Uiso 1 1 calc R U

loop_
_atom_site_aniso_label
_atom_site_aniso_U_11
_atom_site_aniso_U_22
_atom_site_aniso_U_33
_atom_site_aniso_U_23
_atom_site_aniso_U_13
_atom_site_aniso_U_12
Co1 0.0310(4) 0.0212(4) 0.0243(4) 0.0080(3) 0.0063(3) 0.0054(3)
C1 0.031(3) 0.025(2) 0.028(3) 0.012(2) 0.003(2) 0.010(2)
N1 0.038(2) 0.028(2) 0.026(2) 0.0126(18) 0.0094(18) 0.0127(18)
O1 0.036(2) 0.037(2) 0.044(2) 0.0204(17) 0.0100(17) 0.0142(17)
F1 0.143(5) 0.050(2) 0.046(2) 0.007(2) -0.002(3) -0.013(3)
B1 0.060(4) 0.035(4) 0.038(4) 0.012(3) 0.010(3) 0.006(3)
P1 0.0314(7) 0.0232(6) 0.0244(7) 0.0099(5) 0.0047(5) 0.0060(5)
F3 0.121(4) 0.054(3) 0.102(4) 0.032(3) 0.071(3) 0.014(3)
O3 0.052(3) 0.078(3) 0.065(3) 0.048(3) 0.011(2) 0.033(2)
C3 0.036(3) 0.030(3) 0.048(3) 0.017(3) -0.001(2) 0.004(2)
B2 0.054(5) 0.076(6) 0.044(4) 0.019(4) -0.006(4) -0.012(4)
F2 0.074(3) 0.062(2) 0.057(2) 0.025(2) 0.000(2) 0.012(2)
O2 0.043(2) 0.043(2) 0.030(2) -0.0038(18) 0.0127(18) 0.0031(18)
C2 0.034(3) 0.030(3) 0.041(3) 0.017(2) 0.006(2) 0.008(2)
N2 0.031(2) 0.027(2) 0.028(2) 0.0093(19) 0.0079(19) 0.0075(19)
F5 0.242(12) 0.133(7) 0.117(7) -0.039(6) 0.009(7) -0.054(8)
C5 0.042(3) 0.033(3) 0.032(3) 0.007(2) 0.004(2) 0.006(2)
N5 0.045(3) 0.032(3) 0.027(3) 0.013(2) 0.008(2) 0.009(2)
F4 0.054(2) 0.050(2) 0.099(4) 0.028(2) 0.014(2) 0.0132(19)
N4 0.039(3) 0.029(2) 0.031(2) 0.010(2) 0.009(2) 0.011(2)
C4 0.036(3) 0.030(3) 0.043(3) 0.008(2) -0.002(2) 0.003(2)
F7 0.135(7) 0.134(7) 0.292(15) 0.069(9) 0.081(8) -0.011(6)
C7 0.036(3) 0.027(3) 0.024(3) 0.006(2) 0.006(2) 0.010(2)
F6 0.208(9) 0.144(6) 0.097(5) 0.058(5) 0.055(6) 0.070(6)
C6 0.034(3) 0.029(3) 0.031(3) 0.013(2) 0.009(2) 0.011(2)
F8 0.212(14) 0.48(3) 0.44(3) 0.27(3) -0.077(15) 0.142(17)
C8 0.045(3) 0.051(4) 0.036(3) 0.007(3) 0.013(3) 0.005(3)
C9 0.033(3) 0.035(3) 0.034(3) 0.010(2) 0.012(2) 0.009(2)
C10 0.042(3) 0.035(3) 0.040(3) 0.012(3) 0.008(3) 0.012(3)
C11 0.053(4) 0.053(4) 0.082(5) 0.038(4) 0.019(4) 0.020(3)
C12 0.035(3) 0.055(4) 0.065(5) 0.020(4) 0.010(3) 0.007(3)
C13 0.035(3) 0.028(3) 0.024(3) 0.007(2) 0.007(2) 0.005(2)
C14 0.043(3) 0.034(3) 0.034(3) 0.016(2) 0.007(2) 0.002(2)
C15 0.054(4) 0.059(4) 0.030(3) 0.018(3) 0.012(3) 0.002(3)
C16 0.048(4) 0.053(4) 0.039(3) 0.017(3) 0.022(3) 0.014(3)
C19 0.035(3) 0.023(2) 0.029(3) 0.008(2) 0.006(2) 0.011(2)
C18 0.034(3) 0.029(3) 0.025(3) 0.011(2) 0.009(2) 0.005(2)
C17 0.043(3) 0.037(3) 0.039(3) 0.014(3) 0.012(3) 0.014(3)
C20 0.052(3) 0.038(3) 0.032(3) 0.019(2) 0.010(2) 0.018(3)
C21 0.041(3) 0.030(3) 0.031(3) 0.017(2) 0.006(2) 0.004(2)
C22 0.046(3) 0.052(4) 0.035(3) 0.027(3) 0.016(3) 0.019(3)
C23 0.078(5) 0.073(5) 0.049(4) 0.042(4) 0.021(4) 0.020(4)
C24 0.072(4) 0.043(3) 0.029(3) 0.010(3) 0.008(3) 0.018(3)
C25 0.035(3) 0.032(3) 0.030(3) 0.016(2) 0.007(2) 0.010(2)
C26 0.035(3) 0.038(3) 0.057(4) 0.026(3) 0.007(3) 0.006(2)
C27 0.045(3) 0.042(3) 0.069(4) 0.034(3) 0.012(3) 0.013(3)
C28 0.041(3) 0.055(4) 0.039(3) 0.030(3) 0.014(3) 0.026(3)
C29 0.046(4) 0.048(4) 0.049(4) 0.018(3) -0.008(3) 0.005(3)
C30 0.052(4) 0.034(3) 0.047(4) 0.014(3) -0.012(3) 0.004(3)
C31 0.055(4) 0.099(6) 0.058(4) 0.043(4) 0.007(3) 0.036(4)
C32 0.037(3) 0.030(3) 0.041(3) 0.011(2) 0.011(2) 0.005(3)
C33 0.059(4) 0.049(4) 0.075(5) 0.018(4) 0.020(4) -0.007(3)
C34 0.048(3) 0.030(3) 0.033(3) 0.012(3) 0.003(3) 0.005(3)
C35 0.098(6) 0.051(4) 0.034(4) 0.003(3) 0.015(4) 0.022(4)

loop_
_atom_type_symbol
_atom_type_description
_atom_type_scat_dispersion_real
_atom_type_scat_dispersion_imag
_atom_type_scat_source
C C 0.0181 0.0091 'International Tables Vol C Tables 4.2.6.8 and 6.1.1.4'
H H 0.0000 0.0000 'International Tables Vol C Tables 4.2.6.8 and 6.1.1.4'
B B 0.0090 0.0039 'International Tables Vol C Tables 4.2.6.8 and 6.1.1.4'
Co Co -2.3653 3.6143 'International Tables Vol C Tables 4.2.6.8 and 6.1.1.4'
F F 0.0727 0.0534 'International Tables Vol C Tables 4.2.6.8 and 6.1.1.4'
N N 0.0311 0.0180 'International Tables Vol C Tables 4.2.6.8 and 6.1.1.4'
O O 0.0492 0.0322 'International Tables Vol C Tables 4.2.6.8 and 6.1.1.4'
P P 0.2955 0.4335 'International Tables Vol C Tables 4.2.6.8 and 6.1.1.4'

loop_
_geom_angle_atom_site_label_1
_geom_angle_atom_site_label_2
_geom_angle_atom_site_label_3
_geom_angle
N5 Co1 N2 166.3(2)
N5 Co1 N4 86.5(2)
N2 Co1 N4 92.81(19)
N5 Co1 N1 90.02(19)
N2 Co1 N1 103.66(18)
N4 Co1 N1 97.66(18)
N5 Co1 P1 89.76(15)
N2 Co1 P1 89.38(14)
N4 Co1 P1 172.91(15)
N1 Co1 P1 88.37(13)
C2 C1 C6 119.2(5)
C2 C1 P1 120.7(4)
C6 C1 P1 120.1(4)
C19 N1 C21 108.0(4)
C19 N1 Co1 128.8(3)
C21 N1 Co1 122.0(3)
C19 O1 C20 106.7(4)
F1 B1 F4 111.3(7)
F1 B1 F3 109.7(6)
F4 B1 F3 108.7(6)
F1 B1 F2 109.0(6)
F4 B1 F2 108.9(6)
F3 B1 F2 109.2(6)
C25 P1 C13 109.9(2)
C25 P1 C1 106.8(2)
C13 P1 C1 102.1(2)
C25 P1 Co1 113.32(19)
C13 P1 Co1 110.19(18)
C1 P1 Co1 113.93(17)
C28 O3 C31 117.4(6)
C2 C3 C4 120.8(6)
C2 C3 H3 119.6
C4 C3 H3 119.6
F8 B2 F7 112.0(15)
F8 B2 F5 119.4(14)
F7 B2 F5 109.7(10)
F8 B2 F6 106.0(14)
F7 B2 F6 102.2(10)
F5 B2 F6 105.8(10)
C7 O2 C8 107.0(4)
C3 C2 C1 120.6(6)
C3 C2 H2 119.7
C1 C2 H2 119.7
C7 N2 C9 106.9(4)
C7 N2 Co1 132.4(4)
C9 N2 Co1 120.5(3)
C4 C5 C6 120.8(5)
C4 C5 H5 119.6
C6 C5 H5 119.6
C34 N5 Co1 173.5(5)
C32 N4 Co1 170.2(5)
C5 C4 C3 119.7(5)
C5 C4 H4 120.2
C3 C4 H4 120.2
N2 C7 O2 116.2(5)
N2 C7 C6 129.6(5)
O2 C7 C6 114.2(5)
C5 C6 C1 119.0(5)
C5 C6 C7 118.5(5)
C1 C6 C7 122.4(5)
O2 C8 C9 103.7(5)
O2 C8 H8A 111.0
C9 C8 H8A 111.0
O2 C8 H8B 111.0
C9 C8 H8B 111.0
H8A C8 H8B 109.0
N2 C9 C8 102.3(4)
N2 C9 C10 109.9(5)
C8 C9 C10 115.5(5)
N2 C9 H9 109.6
C8 C9 H9 109.6
C10 C9 H9 109.6
C11 C10 C12 111.0(6)
C11 C10 C9 114.2(5)
C12 C10 C9 109.0(5)
C11 C10 H10 107.4
C12 C10 H10 107.4
C9 C10 H10 107.4
C10 C11 H11A 109.5
C10 C11 H11B 109.5
H11A C11 H11B 109.5
C10 C11 H11C 109.5
H11A C11 H11C 109.5
H11B C11 H11C 109.5
C10 C12 H12A 109.5
C10 C12 H12B 109.5
H12A C12 H12B 109.5
C10 C12 H12C 109.5
H12A C12 H12C 109.5
H12B C12 H12C 109.5
C14 C13 C18 119.7(5)
C14 C13 P1 119.7(4)
C18 C13 P1 120.5(4)
C15 C14 C13 120.0(6)
C15 C14 H14 120.0
C13 C14 H14 120.0
C16 C15 C14 120.6(6)
C16 C15 H15 119.7
C14 C15 H15 119.7
C17 C16 C15 119.7(6)
C17 C16 H16 120.1
C15 C16 H16 120.1
N1 C19 O1 117.0(5)
N1 C19 C18 128.2(5)
O1 C19 C18 114.7(4)
C17 C18 C13 118.3(5)
C17 C18 C19 117.9(5)
C13 C18 C19 123.7(4)
C16 C17 C18 121.6(6)
C16 C17 H17 119.2
C18 C17 H17 119.2
O1 C20 C21 105.1(4)
O1 C20 H20A 110.7
C21 C20 H20A 110.7
O1 C20 H20B 110.7
C21 C20 H20B 110.7
H20A C20 H20B 108.8
N1 C21 C20 103.1(4)
N1 C21 C22 112.2(4)
C20 C21 C22 116.1(5)
N1 C21 H21 108.4
C20 C21 H21 108.4
C22 C21 H21 108.4
C24 C22 C23 111.6(6)
C24 C22 C21 112.5(5)
C23 C22 C21 109.4(5)
C24 C22 H22 107.7
C23 C22 H22 107.7
C21 C22 H22 107.7
C22 C23 H23A 109.5
C22 C23 H23B 109.5
H23A C23 H23B 109.5
C22 C23 H23C 109.5
H23A C23 H23C 109.5
H23B C23 H23C 109.5
C22 C24 H24A 109.5
C22 C24 H24B 109.5
H24A C24 H24B 109.5
C22 C24 H24C 109.5
H24A C24 H24C 109.5
H24B C24 H24C 109.5
C26 C25 C30 118.7(5)
C26 C25 P1 123.5(4)
C30 C25 P1 117.7(4)
C25 C26 C27 120.2(6)
C25 C26 H26 119.9
C27 C26 H26 119.9
C28 C27 C26 120.6(6)
C28 C27 H27 119.7
C26 C27 H27 119.7
C27 C28 O3 116.8(6)
C27 C28 C29 120.5(5)
O3 C28 C29 122.7(6)
C28 C29 C30 118.5(6)
C28 C29 H29 120.8
C30 C29 H29 120.8
C29 C30 C25 121.5(6)
C29 C30 H30 119.3
C25 C30 H30 119.3
O3 C31 H31A 109.5
O3 C31 H31B 109.5
H31A C31 H31B 109.5
O3 C31 H31C 109.5
H31A C31 H31C 109.5
H31B C31 H31C 109.5
N4 C32 C33 179.1(7)
C32 C33 H33A 109.5
C32 C33 H33B 109.5
H33A C33 H33B 109.5
C32 C33 H33C 109.5
H33A C33 H33C 109.5
H33B C33 H33C 109.5
N5 C34 C35 177.8(7)
C34 C35 H35A 109.5
C34 C35 H35B 109.5
H35A C35 H35B 109.5
C34 C35 H35C 109.5
H35A C35 H35C 109.5
H35B C35 H35C 109.5

loop_
_geom_bond_atom_site_label_1
_geom_bond_atom_site_label_2
_geom_bond_distance
Co1 N5 1.937(5)
Co1 N2 1.952(5)
Co1 N4 1.972(5)
Co1 N1 2.073(4)
Co1 P1 2.1523(15)
C1 C2 1.388(8)
C1 C6 1.419(7)
C1 P1 1.814(5)
N1 C19 1.279(7)
N1 C21 1.485(6)
O1 C19 1.345(6)
O1 C20 1.448(7)
F1 B1 1.367(9)
B1 F4 1.379(9)
B1 F3 1.382(9)
B1 F2 1.384(9)
P1 C25 1.810(5)
P1 C13 1.809(5)
O3 C28 1.372(7)
O3 C31 1.437(10)
C3 C2 1.376(8)
C3 C4 1.390(9)
C3 H3 0.9400
B2 F8 1.254(16)
B2 F7 1.305(12)
B2 F5 1.334(14)
B2 F6 1.348(12)
O2 C7 1.341(7)
O2 C8 1.453(8)
C2 H2 0.9400
N2 C7 1.288(7)
N2 C9 1.503(7)
C5 C4 1.377(9)
C5 C6 1.401(8)
C5 H5 0.9400
N5 C34 1.123(8)
N4 C32 1.141(8)
C4 H4 0.9400
C7 C6 1.446(8)
C8 C9 1.515(8)
C8 H8A 0.9800
C8 H8B 0.9800
C9 C10 1.549(8)
C9 H9 0.9900
C10 C11 1.516(9)
C10 C12 1.534(9)
C10 H10 0.9900
C11 H11A 0.9700
C11 H11B 0.9700
C11 H11C 0.9700
C12 H12A 0.9700
C12 H12B 0.9700
C12 H12C 0.9700
C13 C14 1.395(8)
C13 C18 1.410(8)
C14 C15 1.392(9)
C14 H14 0.9400
C15 C16 1.380(10)
C15 H15 0.9400
C16 C17 1.370(9)
C16 H16 0.9400
C19 C18 1.477(7)
C18 C17 1.406(8)
C17 H17 0.9400
C20 C21 1.526(8)
C20 H20A 0.9800
C20 H20B 0.9800
C21 C22 1.532(8)
C21 H21 0.9900
C22 C24 1.517(10)
C22 C23 1.527(8)
C22 H22 0.9900
C23 H23A 0.9700
C23 H23B 0.9700
C23 H23C 0.9700
C24 H24A 0.9700
C24 H24B 0.9700
C24 H24C 0.9700
C25 C26 1.379(8)
C25 C30 1.390(8)
C26 C27 1.383(9)
C26 H26 0.9400
C27 C28 1.372(10)
C27 H27 0.9400
C28 C29 1.385(9)
C29 C30 1.390(9)
C29 H29 0.9400
C30 H30 0.9400
C31 H31A 0.9700
C31 H31B 0.9700
C31 H31C 0.9700
C32 C33 1.452(9)
C33 H33A 0.9700
C33 H33B 0.9700
C33 H33C 0.9700
C34 C35 1.446(9)
C35 H35A 0.9700
C35 H35B 0.9700
C35 H35C 0.9700

loop_
_geom_torsion_atom_site_label_1
_geom_torsion_atom_site_label_2
_geom_torsion_atom_site_label_3
_geom_torsion_atom_site_label_4
_geom_torsion
C2 C1 P1 C25 79.5(4)
C6 C1 P1 C25 -101.1(4)
C2 C1 P1 C13 -35.9(5)
C6 C1 P1 C13 143.5(4)
C2 C1 P1 Co1 -154.6(4)
C6 C1 P1 Co1 24.8(4)
C4 C3 C2 C1 -0.2(8)
C6 C1 C2 C3 -1.0(8)
P1 C1 C2 C3 178.4(4)
C6 C5 C4 C3 -0.3(8)
C2 C3 C4 C5 0.9(8)
C9 N2 C7 O2 -6.6(6)
Co1 N2 C7 O2 177.6(4)
C9 N2 C7 C6 171.4(5)
Co1 N2 C7 C6 -4.4(9)
C8 O2 C7 N2 -6.8(7)
C8 O2 C7 C6 174.9(5)
C4 C5 C6 C1 -0.9(8)
C4 C5 C6 C7 176.7(5)
C2 C1 C6 C5 1.6(7)
P1 C1 C6 C5 -177.8(4)
C2 C1 C6 C7 -175.9(5)
P1 C1 C6 C7 4.7(7)
N2 C7 C6 C5 162.9(6)
O2 C7 C6 C5 -19.0(7)
N2 C7 C6 C1 -19.6(9)
O2 C7 C6 C1 158.4(5)
C7 O2 C8 C9 16.6(6)
C7 N2 C9 C8 16.2(6)
Co1 N2 C9 C8 -167.3(4)
C7 N2 C9 C10 -106.9(5)
Co1 N2 C9 C10 69.6(5)
O2 C8 C9 N2 -19.4(6)
O2 C8 C9 C10 99.9(6)
N2 C9 C10 C11 56.7(7)
C8 C9 C10 C11 -58.3(7)
N2 C9 C10 C12 -178.4(5)
C8 C9 C10 C12 66.6(7)
C25 P1 C13 C14 -18.4(5)
C1 P1 C13 C14 94.6(5)
Co1 P1 C13 C14 -144.0(4)
C25 P1 C13 C18 164.9(4)
C1 P1 C13 C18 -82.0(5)
Co1 P1 C13 C18 39.4(5)
C18 C13 C14 C15 1.0(8)
P1 C13 C14 C15 -175.7(5)
C13 C14 C15 C16 -0.5(9)
C14 C15 C16 C17 -0.2(10)
C21 N1 C19 O1 3.2(6)
Co1 N1 C19 O1 170.9(3)
C21 N1 C19 C18 -175.2(5)
Co1 N1 C19 C18 -7.6(8)
C20 O1 C19 N1 -3.5(6)
C20 O1 C19 C18 175.1(4)
C14 C13 C18 C17 -0.7(8)
P1 C13 C18 C17 175.9(4)
C14 C13 C18 C19 178.3(5)
P1 C13 C18 C19 -5.0(7)
N1 C19 C18 C17 163.5(5)
O1 C19 C18 C17 -15.0(7)
N1 C19 C18 C13 -15.6(9)
O1 C19 C18 C13 166.0(5)
C15 C16 C17 C18 0.4(10)
C13 C18 C17 C16 0.1(9)
C19 C18 C17 C16 -179.1(6)
C19 O1 C20 C21 2.2(6)
C19 N1 C21 C20 -1.5(6)
Co1 N1 C21 C20 -170.2(3)
C19 N1 C21 C22 -127.1(5)
Co1 N1 C21 C22 64.2(5)
O1 C20 C21 N1 -0.4(6)
O1 C20 C21 C22 122.6(5)
N1 C21 C22 C24 61.6(6)
C20 C21 C22 C24 -56.6(6)
N1 C21 C22 C23 -173.8(5)
C20 C21 C22 C23 68.0(7)
C13 P1 C25 C26 88.9(5)
C1 P1 C25 C26 -21.0(6)
Co1 P1 C25 C26 -147.3(5)
C13 P1 C25 C30 -94.1(5)
C1 P1 C25 C30 155.9(5)
Co1 P1 C25 C30 29.6(5)
C30 C25 C26 C27 0.7(9)
P1 C25 C26 C27 177.6(5)
C25 C26 C27 C28 0.1(10)
C26 C27 C28 O3 179.4(6)
C26 C27 C28 C29 -0.1(10)
C31 O3 C28 C27 173.1(6)
C31 O3 C28 C29 -7.5(9)
C27 C28 C29 C30 -0.7(10)
O3 C28 C29 C30 179.9(6)
C28 C29 C30 C25 1.6(11)
C26 C25 C30 C29 -1.6(10)
P1 C25 C30 C29 -178.7(5)
